data_4337933
loop_
_publ_author_name
'Uehara, Kazuhiro'
'Miyachi, Takuya'
'Nakajima, Takahito'
'Mizuno, Noritaka'

_publ_section_title
;
 Effects of Heteroatoms on Electronic States of Divanadium-Substituted
 \g-Keggin-type Polyoxometalates.
;
_journal_issue 7
_journal_name_full 'Inorganic chemistry'
_journal_page_first 3907
_journal_paper_doi 10.1021/ic5005209
_journal_volume 53
_journal_year 2014
_chemical_absolute_configuration unk
_chemical_formula_moiety 'C65 Ge1 N4 O40 V2 W10'
_chemical_formula_sum 'C65 Ge N4 O40 V2 W10'
_chemical_formula_weight 3489.66
_space_group_IT_number 4
_symmetry_cell_setting monoclinic
_symmetry_space_group_name_Hall 'P 2yb'
_symmetry_space_group_name_H-M 'P 1 21 1'
_audit_creation_date 2013-01-25T17:13:08-00:00
_audit_creation_method 'WinGX routine CIF_UPDATE'
_cell_angle_alpha 90
_cell_angle_beta 94.5
_cell_angle_gamma 90
_cell_formula_units_Z 2
_cell_length_a 18.23170(10)
_cell_length_b 14.48250(10)
_cell_length_c 18.6286(2)
_cell_measurement_reflns_used 0
_cell_measurement_temperature 153(2)
_cell_measurement_theta_max 0
_cell_measurement_theta_min 0
_cell_volume 4903.54(7)
_computing_molecular_graphics 'Ortep-3 for Windows (Farrugia, 1997)'
_computing_publication_material 'WinGX publication routines (Farrugia, 1999)'
_computing_structure_refinement 'SHELXL-97 (Sheldrick, 1997)'
_computing_structure_solution 'SHELXS-86 (Sheldrick, 1986)'
_diffrn_ambient_temperature 153
_diffrn_measured_fraction_theta_full 0.965
_diffrn_measured_fraction_theta_max 0.965
_diffrn_radiation_probe x-ray
_diffrn_radiation_type MoK\a
_diffrn_radiation_wavelength 0.71069
_diffrn_reflns_av_R_equivalents 0
_diffrn_reflns_limit_h_max 24
_diffrn_reflns_limit_h_min 0
_diffrn_reflns_limit_k_max 19
_diffrn_reflns_limit_k_min 0
_diffrn_reflns_limit_l_max 25
_diffrn_reflns_limit_l_min -25
_diffrn_reflns_number 13828
_diffrn_reflns_theta_full 29.61
_diffrn_reflns_theta_max 29.61
_diffrn_reflns_theta_min 1.1
_exptl_absorpt_coefficient_mu 12.232
_exptl_absorpt_correction_type none
_exptl_crystal_colour yellow
_exptl_crystal_density_diffrn 2.363
_exptl_crystal_density_method 'not measured'
_exptl_crystal_description prism
_exptl_crystal_F_000 3112
_exptl_crystal_size_max 0.1
_exptl_crystal_size_mid 0.1
_exptl_crystal_size_min 0.05
_refine_diff_density_max 2.097
_refine_diff_density_min -3.62
_refine_ls_abs_structure_details 'Flack H D (1983), Acta Cryst. A39, 876-881'
_refine_ls_abs_structure_Flack 0.127(12)
_refine_ls_extinction_method none
_refine_ls_goodness_of_fit_ref 1.095
_refine_ls_hydrogen_treatment noref
_refine_ls_matrix_type full
_refine_ls_number_parameters 505
_refine_ls_number_reflns 13828
_refine_ls_number_restraints 6
_refine_ls_restrained_S_all 1.095
_refine_ls_R_factor_gt 0.0388
_refine_ls_shift/su_max 0.001
_refine_ls_structure_factor_coef Fsqd
_refine_ls_weighting_details 'calc w=1/[\s^2^(Fo^2^)+(0.0887P)^2^+22.6466P] where P=(Fo^2^+2Fc^2^)/3'
_refine_ls_weighting_scheme calc
_refine_ls_wR_factor_ref 0.126
_reflns_number_gt 13315
_reflns_number_total 13828
_reflns_threshold_expression >2sigma(I)
_cod_data_source_file ic5005209_si_001.cif
_cod_data_source_block 2GeMe
_cod_depositor_comments 'Adding full bibliography for 4337933--4337938.cif.'
_cod_original_cell_volume 4903.56(7)
_cod_database_code 4337933

loop_
_symmetry_equiv_pos_as_xyz
'x, y, z'
'-x, y+1/2, -z'

loop_
_atom_site_label
_atom_site_type_symbol
_atom_site_fract_x
_atom_site_fract_y
_atom_site_fract_z
_atom_site_U_iso_or_equiv
_atom_site_adp_type
_atom_site_occupancy
_atom_site_calc_flag
_atom_site_refinement_flags
C1 C 0.2320(9) 1.1586(13) -0.0090(9) 0.037(3) Uiso 1 d .
C101 C 0.3249(9) 0.8255(14) 0.5281(9) 0.040(3) Uiso 1 d .
C102 C 0.3226(10) 0.8890(14) 0.5912(10) 0.043(4) Uiso 1 d .
C103 C 0.2369(13) 0.9024(19) 0.6101(12) 0.060(5) Uiso 1 d .
C104 C 0.2080(14) 0.816(2) 0.6461(14) 0.069(6) Uiso 1 d .
C105 C 0.4343(8) 0.7322(11) 0.5768(8) 0.030(3) Uiso 1 d .
C106 C 0.3836(8) 0.6611(12) 0.6075(8) 0.032(3) Uiso 1 d .
C107 C 0.4287(8) 0.6047(12) 0.6652(8) 0.032(3) Uiso 1 d .
C108 C 0.3852(11) 0.5321(16) 0.7025(11) 0.049(4) Uiso 1 d .
C109 C 0.4487(8) 0.8654(12) 0.4934(8) 0.034(3) Uiso 1 d .
C110 C 0.5320(8) 0.8510(12) 0.5071(8) 0.032(3) Uiso 1 d .
C111 C 0.5676(9) 0.9306(13) 0.4744(9) 0.037(3) Uiso 1 d .
C112 C 0.6537(10) 0.9268(15) 0.4936(10) 0.047(4) Uiso 1 d .
C113 C 0.3843(8) 0.7242(12) 0.4462(8) 0.034(3) Uiso 1 d .
C114 C 0.4512(8) 0.6842(12) 0.4167(8) 0.035(3) Uiso 1 d .
C115 C 0.4286(10) 0.6158(14) 0.3572(9) 0.043(4) Uiso 1 d .
C116 C 0.4931(12) 0.5778(17) 0.3221(11) 0.054(5) Uiso 1 d .
C201 C 0.5286 0.4049 -0.0075 0.047 Uiso 1 d .
C202 C 0.4613 0.3465 -0.0376 0.062 Uiso 1 d .
C203 C 0.4632 0.3456 -0.1198 0.056 Uiso 0.76 d P
C204 C 0.3975 0.2891 -0.1595 0.056 Uiso 0.76 d P
C253 C 0.4889 0.332 -0.0992 0.056 Uiso 0.24 d P
C254 C 0.4289 0.3759 -0.1423 0.056 Uiso 0.24 d P
C205 C 0.4594 0.4776 0.0911 0.054 Uiso 1 d .
C206 C 0.4426 0.5598 0.0569 0.064 Uiso 1 d .
C207 C 0.3707 0.6044 0.0783 0.054 Uiso 0.68 d P
C208 C 0.3713 0.6376 0.1567 0.054 Uiso 0.68 d P
C257 C 0.3845 0.5648 0.1203 0.054 Uiso 0.32 d P
C258 C 0.3615 0.6577 0.0843 0.054 Uiso 0.32 d P
C209 C 0.5986 0.4872 0.0867 0.054 Uiso 0.77 d P
C210 C 0.6122 0.5187 0.1652 0.054 Uiso 0.77 d P
C211 C 0.6909 0.5641 0.1798 0.054 Uiso 0.77 d P
C212 C 0.7536 0.4986 0.1763 0.054 Uiso 0.77 d P
C259 C 0.6021 0.4666 0.0787 0.054 Uiso 0.23 d P
C261 C 0.7563 0.4909 0.1233 0.054 Uiso 0.23 d P
C260 C 0.6536 0.5328 0.1277 0.054 Uiso 0.23 d P
C262 C 0.8036 0.4768 0.1131 0.054 Uiso 0.23 d P
C213 C 0.5884 0.3516 0.0858 0.061 Uiso 0.18 d P
C214 C 0.6684 0.3282 0.0994 0.061 Uiso 0.18 d P
C215 C 0.682 0.2933 0.1535 0.061 Uiso 0.18 d P
C216 C 0.7495 0.2455 0.1947 0.061 Uiso 0.18 d P
C263 C 0.5368 0.3381 0.115 0.061 Uiso 0.82 d P
C264 C 0.601 0.2762 0.0967 0.061 Uiso 0.82 d P
C265 C 0.6377 0.2331 0.1648 0.061 Uiso 0.82 d P
C266 C 0.7072 0.1826 0.1503 0.061 Uiso 0.82 d P
C301 C 0.0955(9) 0.5585(14) 0.0064(9) 0.039(3) Uiso 1 d .
C302 C 0.1689(11) 0.5283(16) -0.0193(11) 0.049(4) Uiso 1 d .
C303 C 0.1475(11) 0.4640(16) -0.0878(11) 0.049(4) Uiso 1 d .
C304 C 0.2182(12) 0.4217(18) -0.1150(12) 0.056(5) Uiso 1 d .
C305 C 0.1342(8) 0.7249(12) 0.0290(8) 0.031(3) Uiso 1 d .
C306 C 0.0901(10) 0.7629(16) -0.0393(10) 0.048(4) Uiso 1 d .
C307 C 0.1236(9) 0.8492(13) -0.0664(9) 0.039(3) Uiso 1 d .
C308 C 0.0805(15) 0.889(2) -0.1333(15) 0.072(7) Uiso 1 d .
C309 C 0.0232(8) 0.6555(12) 0.0843(8) 0.034(3) Uiso 1 d .
C310 C 0.0182(11) 0.7288(16) 0.1423(11) 0.049(4) Uiso 1 d .
C311 C -0.0626(10) 0.7542(16) 0.1539(10) 0.047(4) Uiso 1 d .
C312 C -0.1012(16) 0.687(2) 0.1914(16) 0.079(8) Uiso 1 d .
C313 C 0.1539(9) 0.6106(13) 0.1272(8) 0.036(3) Uiso 1 d .
C314 C 0.1308(9) 0.5219(14) 0.1661(9) 0.041(3) Uiso 1 d .
C315 C 0.1578(18) 0.518(2) 0.2433(17) 0.051(4) Uiso 0.65(2) d P
C316 C 0.2435(18) 0.530(2) 0.2516(17) 0.051(4) Uiso 0.65(2) d P
C365 C 0.195(3) 0.491(5) 0.226(3) 0.051(4) Uiso 0.35(2) d P
C366 C 0.216(3) 0.560(5) 0.278(3) 0.051(4) Uiso 0.35(2) d P
C401 C 0.0868(9) 1.2362(13) 0.5799(9) 0.038(3) Uiso 1 d .
C402 C 0.1686(8) 1.2602(13) 0.5873(8) 0.036(3) Uiso 1 d .
C403 C 0.2116(10) 1.1710(15) 0.6096(10) 0.046(4) Uiso 1 d .
C404 C 0.2964(11) 1.1936(16) 0.6179(11) 0.050(4) Uiso 1 d .
C405 C 0.0548(8) 1.4041(13) 0.5884(8) 0.035(3) Uiso 1 d .
C406 C 0.0544(9) 1.4065(14) 0.6700(9) 0.039(3) Uiso 1 d .
C407 C 0.0855(11) 1.5005(16) 0.6974(11) 0.051(4) Uiso 1 d .
C408 C 0.1703(14) 1.510(2) 0.6926(14) 0.065(6) Uiso 1 d .
C409 C -0.0429(9) 1.2886(13) 0.5649(9) 0.037(3) Uiso 1 d .
C410 C -0.0718(9) 1.2021(14) 0.5270(9) 0.041(3) Uiso 1 d .
C411 C -0.1495(11) 1.1834(16) 0.5513(11) 0.050(4) Uiso 1 d .
C412 C -0.1849(13) 1.0960(19) 0.5161(12) 0.061(5) Uiso 1 d .
C413 C 0.0428(9) 1.3273(13) 0.4707(9) 0.037(3) Uiso 1 d .
C414 C -0.0073(10) 1.4017(15) 0.4355(10) 0.045(4) Uiso 1 d .
C415 C 0.0150(11) 1.4226(16) 0.3613(10) 0.049(4) Uiso 1 d .
C416 C -0.0332(13) 1.4960(18) 0.3211(13) 0.059(5) Uiso 1 d .
O101 O 0.1038(6) 1.2994(10) 0.0327(6) 0.039(2) Uiso 1 d .
O102 O 0.2988(6) 1.3588(9) 0.0442(6) 0.036(2) Uiso 1 d .
O103 O 0.0360(6) 0.9443(9) 0.0780(6) 0.034(2) Uiso 1 d .
O104 O 0.4894(6) 1.0855(9) 0.1053(5) 0.032(2) Uiso 1 d .
O105 O 0.4422(6) 1.3529(9) 0.3075(6) 0.031(2) Uiso 1 d .
O106 O -0.0148(6) 1.2166(9) 0.2811(6) 0.036(2) Uiso 1 d .
O107 O 0.2891(6) 0.8597(9) 0.0349(6) 0.034(2) Uiso 1 d .
O108 O 0.2003(5) 1.3661(8) 0.4111(5) 0.0278(18) Uiso 1 d .
O109 O 0.1516(6) 0.7683(9) 0.2830(6) 0.035(2) Uiso 1 d .
O110 O 0.4526(6) 0.8555(9) 0.3021(6) 0.031(2) Uiso 1 d .
O111 O 0.4113(5) 1.0911(9) 0.4778(5) 0.031(2) Uiso 1 d .
O112 O 0.1113(6) 1.0039(9) 0.4606(6) 0.034(2) Uiso 1 d .
O113 O 0.2265(5) 1.1950(8) 0.0612(5) 0.030(2) Uiso 1 d .
O114 O 0.2067(5) 1.3072(8) 0.1490(5) 0.0267(18) Uiso 1 d .
O115 O 0.0904(5) 1.1205(8) 0.0647(5) 0.0289(19) Uiso 1 d .
O116 O 0.3747(5) 1.2058(9) 0.0821(5) 0.0298(19) Uiso 1 d .
O117 O 0.3512(5) 1.3388(8) 0.1812(5) 0.0252(18) Uiso 1 d .
O118 O 0.0669(6) 1.2530(9) 0.1647(5) 0.032(2) Uiso 1 d .
O119 O 0.1886(5) 0.9819(8) 0.0922(5) 0.0280(19) Uiso 1 d .
O120 O 0.3392(5) 1.0262(8) 0.1001(5) 0.0244(17) Uiso 1 d .
O121 O 0.4499(5) 1.2041(7) 0.2117(4) 0.0202(15) Uiso 1 d .
O122 O 0.2889(5) 1.3015(8) 0.3039(5) 0.0239(17) Uiso 1 d .
O123 O 0.1397(5) 1.2556(8) 0.2946(5) 0.0241(17) Uiso 1 d .
O124 O 0.0276(5) 1.0790(8) 0.1857(5) 0.0262(18) Uiso 1 d .
O125 O 0.1206(5) 0.9341(8) 0.2079(5) 0.0239(17) Uiso 1 d .
O126 O 0.4199(5) 1.0247(8) 0.2259(5) 0.0246(17) Uiso 1 d .
O127 O 0.3937(5) 1.1757(7) 0.3398(4) 0.0206(16) Uiso 1 d .
O128 O 0.0942(5) 1.0849(8) 0.3189(5) 0.0250(18) Uiso 1 d .
O129 O 0.2254(5) 0.8326(8) 0.1665(5) 0.0222(16) Uiso 1 d .
O130 O 0.3629(5) 0.8716(8) 0.1752(5) 0.0253(18) Uiso 1 d .
O131 O 0.3009(5) 1.2175(8) 0.4317(5) 0.0236(17) Uiso 1 d .
O132 O 0.1636(5) 1.1783(8) 0.4239(5) 0.0239(17) Uiso 1 d .
O133 O 0.2974(5) 0.8396(8) 0.2971(5) 0.0274(18) Uiso 1 d .
O134 O 0.3646(5) 0.9961(8) 0.3524(5) 0.0251(18) Uiso 1 d .
O135 O 0.2621(5) 1.0399(8) 0.4456(5) 0.0227(17) Uiso 1 d .
O136 O 0.1837(5) 0.9412(7) 0.3423(5) 0.0227(17) Uiso 1 d .
O137 O 0.1609(5) 1.1222(7) 0.1899(4) 0.0209(16) Uiso 1 d .
O138 O 0.3142(5) 1.1699(8) 0.1987(4) 0.0206(15) Uiso 1 d .
O139 O 0.2696(5) 0.9851(8) 0.2231(5) 0.0227(17) Uiso 1 d .
O140 O 0.2450(4) 1.1211(7) 0.3255(4) 0.0188(15) Uiso 1 d .
Ge1 Ge 0.24755(6) 1.0987(4) 0.23300(6) 0.0165(2) Uani 1 d .
V101 V 0.13080(12) 1.2301(4) 0.09498(13) 0.0279(5) Uani 1 d .
V102 V 0.29964(12) 1.2808(4) 0.10569(13) 0.0278(5) Uani 1 d .
W103 W 0.09474(3) 1.0124(4) 0.12799(3) 0.02445(11) Uani 1 d .
W104 W 0.41152(3) 1.1073(4) 0.14763(3) 0.02404(11) Uani 1 d .
W105 W 0.38343(2) 1.2699(4) 0.26716(3) 0.02076(10) Uani 1 d .
W106 W 0.06542(3) 1.1741(4) 0.24744(3) 0.02510(11) Uani 1 d .
W107 W 0.27968(3) 0.9170(4) 0.11302(3) 0.02305(10) Uani 1 d .
W108 W 0.21938(3) 1.2615(4) 0.36889(3) 0.02160(10) Uani 1 d .
W109 W 0.19801(3) 0.8629(4) 0.26015(3) 0.02266(10) Uani 1 d .
W110 W 0.37726(3) 0.9158(4) 0.27009(3) 0.02230(10) Uani 1 d .
W111 W 0.34450(3) 1.1000(4) 0.40671(2) 0.02009(10) Uani 1 d .
W112 W 0.16522(3) 1.0474(4) 0.39600(3) 0.02303(10) Uani 1 d .
N201 N 0.5310(8) 0.4242(13) 0.0710(8) 0.046(3) Uiso 1 d .
N101 N 0.4009(7) 0.7855(10) 0.5132(7) 0.032(2) Uiso 1 d .
N301 N 0.1006(7) 0.6372(10) 0.0615(7) 0.032(2) Uiso 1 d .
N401 N 0.0359(7) 1.3145(10) 0.5520(6) 0.030(2) Uiso 1 d .

loop_
_atom_site_aniso_label
_atom_site_aniso_U_11
_atom_site_aniso_U_22
_atom_site_aniso_U_33
_atom_site_aniso_U_23
_atom_site_aniso_U_13
_atom_site_aniso_U_12
Ge1 0.0140(4) 0.0175(6) 0.0180(5) 0.0002(5) 0.0015(4) 0.0004(4)
V101 0.0212(9) 0.0292(12) 0.0321(11) 0.0063(9) -0.0043(8) -0.0001(8)
V102 0.0245(10) 0.0313(13) 0.0275(10) 0.0092(9) 0.0009(8) -0.0023(9)
W103 0.0185(2) 0.0264(3) 0.0276(2) -0.00208(19) -0.00367(16) -0.00067(18)
W104 0.0186(2) 0.0299(3) 0.0244(2) -0.0007(2) 0.00623(15) 0.00003(18)
W105 0.01725(19) 0.0209(2) 0.0242(2) 0.00190(17) 0.00230(15) -0.00284(16)
W106 0.01549(19) 0.0254(3) 0.0345(2) -0.0026(2) 0.00257(17) 0.00145(17)
W107 0.0221(2) 0.0260(3) 0.0208(2) -0.00593(19) 0.00044(15) 0.00207(18)
W108 0.0198(2) 0.0193(2) 0.0263(2) -0.00405(18) 0.00524(16) -0.00035(17)
W109 0.0248(2) 0.0184(2) 0.0246(2) -0.00131(18) 0.00057(16) -0.00310(17)
W110 0.0210(2) 0.0215(2) 0.0238(2) -0.00150(18) -0.00172(16) 0.00506(17)
W111 0.0211(2) 0.0198(2) 0.01904(18) -0.00044(17) -0.00090(14) -0.00139(17)
W112 0.0231(2) 0.0232(3) 0.0237(2) -0.00198(18) 0.00808(16) -0.00555(18)

loop_
_atom_type_symbol
_atom_type_description
_atom_type_scat_dispersion_real
_atom_type_scat_dispersion_imag
_atom_type_scat_source
C C 0.0033 0.0016 'International Tables Vol C Tables 4.2.6.8 and 6.1.1.4'
N N 0.0061 0.0033 'International Tables Vol C Tables 4.2.6.8 and 6.1.1.4'
O O 0.0106 0.006 'International Tables Vol C Tables 4.2.6.8 and 6.1.1.4'
Ge Ge 0.1547 1.8001 'International Tables Vol C Tables 4.2.6.8 and 6.1.1.4'
V V 0.3005 0.5294 'International Tables Vol C Tables 4.2.6.8 and 6.1.1.4'
W W -0.849 6.8722 'International Tables Vol C Tables 4.2.6.8 and 6.1.1.4'

loop_
_geom_angle_atom_site_label_1
_geom_angle_atom_site_label_2
_geom_angle_atom_site_label_3
_geom_angle
C102 C101 N101 116.8(14)
C101 C102 C103 109.1(15)
C104 C103 C102 111(2)
N101 C105 C106 115.1(12)
C105 C106 C107 108.4(12)
C108 C107 C106 114.8(13)
N101 C109 C110 115.9(13)
C111 C110 C109 106.7(13)
C110 C111 C112 109.9(14)
C114 C113 N101 114.0(12)
C113 C114 C115 109.8(13)
C116 C115 C114 112.4(16)
N201 C201 C202 114.7(6)
C253 C202 C203 23.2
C253 C202 C201 93.3
C203 C202 C201 106.6
C253 C202 C254 45.2
C203 C202 C254 22.2
C201 C202 C254 113.1
C253 C203 C254 166.5
C253 C203 C202 57.1
C254 C203 C202 114.5
C253 C203 C204 129.6
C254 C203 C204 62.3
C202 C203 C204 113.3
C254 C204 C203 32.2
C254 C204 C253 45.6
C203 C204 C253 13.5
C203 C253 C202 99.7
C203 C253 C254 7.9
C202 C253 C254 95.1
C203 C253 C204 36.9
C202 C253 C204 100.3
C254 C253 C204 43.8
C203 C254 C204 85.5
C203 C254 C253 5.7
C204 C254 C253 90.6
C203 C254 C202 43.2
C204 C254 C202 96.6
C253 C254 C202 39.7
C206 C205 N201 118.1(6)
C206 C205 C257 55.7
N201 C205 C257 168.3(6)
C205 C206 C207 114
C205 C206 C257 80.7
C207 C206 C257 35.8
C258 C207 C257 119.6
C258 C207 C208 63.3
C257 C207 C208 56.4
C258 C207 C206 129.2
C257 C207 C206 78
C208 C207 C206 115.7
C257 C208 C258 70.9
C257 C208 C207 39.7
C258 C208 C207 31.3
C207 C257 C208 84
C207 C257 C258 26.7
C208 C257 C258 57.3
C207 C257 C206 66.2
C208 C257 C206 124.8
C258 C257 C206 84
C207 C257 C205 107
C208 C257 C205 146.5
C258 C257 C205 127.5
C206 C257 C205 43.5
C207 C258 C208 85.4
C207 C258 C257 33.7
C208 C258 C257 51.8
C260 C209 C210 43.4
C260 C209 N201 157.4(6)
C210 C209 N201 115.2(6)
C260 C209 C213 123
C210 C209 C213 108.2
N201 C209 C213 48.4(6)
C260 C210 C209 60.8
C260 C210 C211 50.7
C209 C210 C211 111.4
C260 C210 C259 61.6
C209 C210 C259 8.4
C211 C210 C259 111.2
C260 C211 C212 96.3
C260 C211 C210 43.2
C212 C211 C210 114.6
C260 C211 C261 72.5
C212 C211 C261 29.8
C210 C211 C261 105.3
C261 C212 C211 102.3
C261 C212 C262 33.2
C211 C212 C262 130.6
C261 C212 C260 72.5
C211 C212 C260 36.9
C262 C212 C260 105.6
N201 C259 C260 144.0(6)
N201 C259 C213 56.5(7)
C260 C259 C213 129.5
N201 C259 C210 107.6(6)
C260 C259 C210 37.2
C213 C259 C210 110.6
C262 C261 C212 110.4
C262 C261 C211 148.2
C212 C261 C211 47.9
C262 C261 C260 169.4
C212 C261 C260 78.7
C211 C261 C260 36.3
C210 C260 C211 86.1
C210 C260 C209 75.8
C211 C260 C209 161.5
C210 C260 C259 81.2
C211 C260 C259 161.5
C209 C260 C259 10.8
C210 C260 C261 132.7
C211 C260 C261 71.2
C209 C260 C261 118.7
C259 C260 C261 108.1
C210 C260 C212 108.3
C211 C260 C212 46.8
C209 C260 C212 135.9
C259 C260 C212 125.5
C261 C260 C212 28.8
C261 C262 C212 36.4
C264 C213 C263 85
C264 C213 N201 147.4(7)
C263 C213 N201 67.5(6)
C264 C213 C214 64.5
C263 C213 C214 135.2
N201 C213 C214 148.0(7)
C264 C213 C259 159.4
C263 C213 C259 109.8
N201 C213 C259 53.0(7)
C214 C213 C259 95.1
C264 C213 C209 160.4
C263 C213 C209 104.3
N201 C213 C209 50.6(7)
C214 C213 C209 97.7
C259 C213 C209 6.1
C215 C214 C264 85.7
C215 C214 C213 113.1
C264 C214 C213 45.2
C215 C214 C265 35.5
C264 C214 C265 50.7
C213 C214 C265 86.7
C214 C215 C265 111.8
C214 C215 C216 137.9
C265 C215 C216 96
C214 C215 C266 116
C265 C215 C266 60.4
C216 C215 C266 51.9
C214 C215 C264 54.4
C265 C215 C264 57.9
C216 C215 C264 145.4
C266 C215 C264 93.7
C266 C216 C215 68.1
C213 C263 N201 67.7(6)
C213 C263 C264 47.3
N201 C263 C264 112.9(6)
C213 C264 C214 70.3
C213 C264 C265 128
C214 C264 C265 82.4
C213 C264 C263 47.7
C214 C264 C263 110.5
C265 C264 C263 110.4
C213 C264 C215 97
C214 C264 C215 40
C265 C264 C215 42.7
C263 C264 C215 113.7
C215 C265 C266 74.8
C215 C265 C264 79.4
C266 C265 C264 111.8
C215 C265 C214 32.8
C266 C265 C214 86.8
C264 C265 C214 47
C216 C266 C265 90.6
C216 C266 C215 60
C265 C266 C215 44.7
C302 C301 N301 114.5(14)
C301 C302 C303 104.7(15)
C304 C303 C302 109.5(16)
C306 C305 N301 114.5(13)
C307 C306 C305 112.0(15)
C306 C307 C308 113.3(17)
C310 C309 N301 115.2(13)
C309 C310 C311 112.0(16)
C312 C311 C310 115(2)
C314 C313 N301 113.6(13)
C315 C314 C313 113.7(19)
C315 C314 C365 32(2)
C313 C314 C365 110(3)
C365 C315 C366 77(6)
C365 C315 C314 82(5)
C366 C315 C314 130(4)
C365 C315 C316 44(5)
C366 C315 C316 33(3)
C314 C315 C316 110(2)
C366 C316 C365 92(6)
C366 C316 C315 59(5)
C365 C316 C315 33(3)
C315 C365 C316 103(7)
C315 C365 C366 67(5)
C316 C365 C366 37(3)
C315 C365 C314 66(4)
C316 C365 C314 132(6)
C366 C365 C314 115(5)
C316 C366 C315 88(6)
C316 C366 C365 51(5)
C315 C366 C365 37(3)
C402 C401 N401 115.1(14)
C401 C402 C403 107.7(15)
C402 C403 C404 109.0(16)
N401 C405 C406 117.1(14)
C405 C406 C407 108.6(15)
C406 C407 C408 113.7(18)
C410 C409 N401 115.4(13)
C409 C410 C411 107.6(15)
C410 C411 C412 112.4(17)
C414 C413 N401 114.5(13)
C415 C414 C413 110.0(16)
C414 C415 C416 113.7(17)
C1 O113 V102 122.0(9)
C1 O113 V101 121.2(9)
V102 O113 V101 107.0(5)
V102 O114 V101 105.7(5)
V101 O115 W103 120.9(5)
V102 O116 W104 120.6(5)
V102 O117 W105 120.1(5)
V101 O118 W106 120.6(6)
W107 O119 W103 144.6(6)
W104 O120 W107 143.7(5)
W105 O121 W104 118.8(4)
W108 O122 W105 142.8(6)
W108 O123 W106 143.8(6)
W106 O124 W103 118.8(5)
W103 O125 W109 146.4(5)
W104 O126 W110 145.3(5)
W105 O127 W111 146.4(5)
W106 O128 W112 147.5(5)
W107 O129 W109 121.0(5)
W110 O130 W107 119.3(5)
W108 O131 W111 117.0(5)
W108 O132 W112 116.4(4)
W109 O133 W110 121.2(5)
W111 O134 W110 161.2(6)
W111 O135 W112 120.4(5)
W112 O136 W109 160.0(5)
Ge1 O137 W106 123.6(4)
Ge1 O137 W103 121.6(5)
W106 O137 W103 94.4(3)
Ge1 O137 V101 127.8(4)
W106 O137 V101 89.6(3)
W103 O137 V101 90.0(3)
Ge1 O138 W105 123.1(4)
Ge1 O138 W104 120.4(5)
W105 O138 W104 94.2(3)
Ge1 O138 V102 128.8(4)
W105 O138 V102 90.2(3)
W104 O138 V102 90.6(3)
Ge1 O139 W107 123.1(5)
Ge1 O139 W110 125.2(5)
W107 O139 W110 91.5(3)
Ge1 O139 W109 123.9(4)
W107 O139 W109 91.4(3)
W110 O139 W109 92.1(3)
Ge1 O140 W108 122.8(4)
Ge1 O140 W111 122.9(4)
W108 O140 W111 93.4(3)
Ge1 O140 W112 122.8(4)
W108 O140 W112 93.2(3)
W111 O140 W112 93.7(3)
O139 Ge1 O137 110.5(4)
O139 Ge1 O138 110.6(4)
O137 Ge1 O138 110.2(4)
O139 Ge1 O140 108.0(4)
O137 Ge1 O140 108.7(4)
O138 Ge1 O140 108.7(4)
O101 V101 O115 103.3(6)
O101 V101 O118 103.0(6)
O115 V101 O118 96.5(5)
O101 V101 O113 99.3(5)
O115 V101 O113 91.3(5)
O118 V101 O113 153.9(5)
O101 V101 O114 100.3(6)
O115 V101 O114 153.5(4)
O118 V101 O114 89.7(4)
O113 V101 O114 73.0(4)
O101 V101 O137 175.1(5)
O115 V101 O137 73.9(4)
O118 V101 O137 73.6(4)
O113 V101 O137 84.8(4)
O114 V101 O137 83.3(4)
O102 V102 O116 102.2(5)
O102 V102 O117 101.5(5)
O116 V102 O117 96.2(5)
O102 V102 O113 100.2(5)
O116 V102 O113 91.1(5)
O117 V102 O113 155.0(4)
O102 V102 O114 101.2(5)
O116 V102 O114 153.9(5)
O117 V102 O114 90.2(4)
O113 V102 O114 73.6(4)
O102 V102 O138 173.9(5)
O116 V102 O138 74.3(4)
O117 V102 O138 74.2(4)
O113 V102 O138 85.0(4)
O114 V102 O138 83.3(4)
O103 W103 O125 101.1(5)
O103 W103 O119 102.5(5)
O125 W103 O119 87.9(4)
O103 W103 O124 101.3(5)
O125 W103 O124 89.5(4)
O119 W103 O124 156.1(4)
O103 W103 O115 98.1(5)
O125 W103 O115 160.8(4)
O119 W103 O115 88.3(4)
O124 W103 O115 86.5(4)
O103 W103 O137 170.8(5)
O125 W103 O137 86.0(4)
O119 W103 O137 83.4(4)
O124 W103 O137 72.7(4)
O115 W103 O137 74.9(4)
O104 W104 O126 102.7(5)
O104 W104 O120 103.8(5)
O126 W104 O120 88.9(4)
O104 W104 O121 98.3(4)
O126 W104 O121 88.8(4)
O120 W104 O121 157.7(4)
O104 W104 O116 96.0(5)
O126 W104 O116 161.3(4)
O120 W104 O116 88.2(4)
O121 W104 O116 86.9(4)
O104 W104 O138 167.1(5)
O126 W104 O138 87.0(4)
O120 W104 O138 84.6(4)
O121 W104 O138 73.1(3)
O116 W104 O138 74.3(4)
O105 W105 O121 100.5(4)
O105 W105 O127 99.4(4)
O121 W105 O127 89.8(4)
O105 W105 O117 97.9(5)
O121 W105 O117 88.5(4)
O127 W105 O117 162.6(4)
O105 W105 O122 102.5(4)
O121 W105 O122 156.9(4)
O127 W105 O122 87.7(4)
O117 W105 O122 87.2(4)
O105 W105 O138 171.0(4)
O121 W105 O138 74.0(3)
O127 W105 O138 87.8(3)
O117 W105 O138 75.1(4)
O122 W105 O138 83.0(4)
O106 W106 O124 101.5(5)
O106 W106 O128 100.4(5)
O124 W106 O128 89.9(4)
O106 W106 O118 98.2(5)
O124 W106 O118 88.5(4)
O128 W106 O118 161.2(4)
O106 W106 O123 101.4(5)
O124 W106 O123 157.1(4)
O128 W106 O123 87.2(4)
O118 W106 O123 87.0(4)
O106 W106 O137 172.5(4)
O124 W106 O137 74.0(4)
O128 W106 O137 85.7(4)
O118 W106 O137 75.9(4)
O123 W106 O137 83.1(4)
O107 W107 O129 103.1(5)
O107 W107 O119 102.1(5)
O129 W107 O119 86.8(4)
O107 W107 O120 101.4(5)
O129 W107 O120 155.0(4)
O119 W107 O120 93.4(4)
O107 W107 O130 102.6(5)
O129 W107 O130 83.4(4)
O119 W107 O130 154.9(4)
O120 W107 O130 86.1(4)
O107 W107 O139 175.9(5)
O129 W107 O139 74.2(4)
O119 W107 O139 80.9(4)
O120 W107 O139 81.1(4)
O130 W107 O139 74.2(4)
O108 W108 O122 100.8(4)
O108 W108 O132 99.8(4)
O122 W108 O132 158.8(4)
O108 W108 O131 100.6(4)
O122 W108 O131 88.1(4)
O132 W108 O131 83.4(4)
O108 W108 O123 101.3(4)
O122 W108 O123 93.3(4)
O132 W108 O123 87.4(4)
O131 W108 O123 157.3(4)
O108 W108 O140 174.4(4)
O122 W108 O140 83.1(4)
O132 W108 O140 76.0(4)
O131 W108 O140 75.3(4)
O123 W108 O140 82.4(4)
O109 W109 O129 102.5(5)
O109 W109 O133 104.2(5)
O129 W109 O133 88.9(4)
O109 W109 O136 100.1(5)
O129 W109 O136 156.9(4)
O133 W109 O136 90.1(4)
O109 W109 O125 101.5(5)
O129 W109 O125 84.0(4)
O133 W109 O125 154.3(4)
O136 W109 O125 87.0(4)
O109 W109 O139 174.7(4)
O129 W109 O139 73.2(4)
O133 W109 O139 72.9(4)
O136 W109 O139 84.4(3)
O125 W109 O139 81.4(4)
O110 W110 O130 101.8(5)
O110 W110 O133 102.8(5)
O130 W110 O133 89.9(4)
O110 W110 O134 99.9(5)
O130 W110 O134 157.7(4)
O133 W110 O134 89.9(4)
O110 W110 O126 103.0(5)
O130 W110 O126 84.8(4)
O133 W110 O126 154.3(4)
O134 W110 O126 85.8(4)
O110 W110 O139 174.7(5)
O130 W110 O139 75.0(4)
O133 W110 O139 73.2(4)
O134 W110 O139 83.7(4)
O126 W110 O139 81.1(4)
O111 W111 O134 101.4(5)
O111 W111 O135 101.6(4)
O134 W111 O135 91.8(4)
O111 W111 O127 101.6(4)
O134 W111 O127 89.3(4)
O135 W111 O127 156.1(4)
O111 W111 O131 99.1(5)
O134 W111 O131 159.1(4)
O135 W111 O131 87.7(4)
O127 W111 O131 82.9(4)
O111 W111 O140 171.2(4)
O134 W111 O140 85.9(4)
O135 W111 O140 73.0(3)
O127 W111 O140 83.2(3)
O131 W111 O140 74.0(3)
O112 W112 O136 102.0(5)
O112 W112 O135 101.3(4)
O136 W112 O135 90.8(4)
O112 W112 O128 103.5(4)
O136 W112 O128 88.4(4)
O135 W112 O128 154.8(4)
O112 W112 O132 98.4(5)
O136 W112 O132 159.4(4)
O135 W112 O132 87.7(4)
O128 W112 O132 84.4(4)
O112 W112 O140 170.3(4)
O136 W112 O140 85.9(3)
O135 W112 O140 72.7(3)
O128 W112 O140 82.1(3)
O132 W112 O140 74.1(3)
C259 N201 C201 97.8(9)
C259 N201 C263 106.2(10)
C201 N201 C263 112.2(12)
C259 N201 C213 70.6(7)
C201 N201 C213 90.9(9)
C263 N201 C213 44.9(5)
C259 N201 C209 12.54(15)
C201 N201 C209 105.1(9)
C263 N201 C209 111.6(10)
C213 N201 C209 81.0(8)
C259 N201 C205 121.6(12)
C201 N201 C205 111.2(10)
C263 N201 C205 107.5(9)
C213 N201 C205 151.2(12)
C209 N201 C205 109.1(11)
C105 N101 C109 112.4(11)
C105 N101 C113 112.6(12)
C109 N101 C113 108.9(11)
C105 N101 C101 111.4(11)
C109 N101 C101 107.3(12)
C113 N101 C101 103.8(11)
C309 N301 C301 107.8(12)
C309 N301 C313 111.0(11)
C301 N301 C313 110.2(12)
C309 N301 C305 111.6(12)
C301 N301 C305 110.7(11)
C313 N301 C305 105.7(11)
C405 N401 C409 109.2(12)
C405 N401 C401 112.2(12)
C409 N401 C401 108.6(12)
C405 N401 C413 107.9(12)
C409 N401 C413 109.7(11)
C401 N401 C413 109.2(12)

loop_
_geom_bond_atom_site_label_1
_geom_bond_atom_site_label_2
_geom_bond_distance
C1 O113 1.421(18)
C101 C102 1.49(3)
C101 N101 1.55(2)
C102 C103 1.64(3)
C103 C104 1.54(4)
C105 N101 1.502(19)
C105 C106 1.52(2)
C106 C107 1.53(2)
C107 C108 1.52(3)
C109 N101 1.51(2)
C109 C110 1.53(2)
C110 C111 1.48(2)
C111 C112 1.58(2)
C113 C114 1.49(2)
C113 N101 1.54(2)
C114 C115 1.52(2)
C115 C116 1.50(3)
C201 N201 1.486(15)
C201 C202 1.5572
C202 C253 1.3057
C202 C203 1.5337
C202 C254 2.0377
C203 C253 0.6139
C203 C254 0.8481
C203 C204 1.5862
C204 C254 1.4087
C204 C253 2.0333
C253 C254 1.452
C205 C206 1.3731
C205 N201 1.588(16)
C205 C257 1.9679
C206 C207 1.5411
C206 C257 1.6481
C207 C258 0.7998
C207 C257 0.9857
C207 C208 1.5359
C208 C257 1.2859
C208 C258 1.377
C257 C258 1.546
C209 C260 1.3798
C209 C210 1.5321
C209 N201 1.542(17)
C209 C213 1.972
C210 C260 1.0855
C210 C211 1.5823
C210 C259 1.7762
C211 C260 1.2275
C211 C212 1.4913
C211 C261 1.9627
C212 C261 0.9978
C212 C262 1.5761
C212 C260 2.0325
C259 N201 1.430(16)
C259 C260 1.5814
C259 C213 1.6899
C261 C262 0.9208
C261 C260 1.9772
C213 C264 1.1312
C213 C263 1.1391
C213 N201 1.493(17)
C213 C214 1.5002
C214 C215 1.1369
C214 C264 1.4385
C214 C265 1.9502
C215 C265 1.2183
C215 C216 1.56
C215 C266 1.6701
C215 C264 1.7652
C216 C266 1.4165
C263 N201 1.491(18)
C263 C264 1.5343
C264 C265 1.5218
C265 C266 1.5053
C301 C302 1.52(3)
C301 N301 1.53(2)
C302 C303 1.60(3)
C303 C304 1.55(3)
C305 C306 1.55(2)
C305 N301 1.55(2)
C306 C307 1.50(3)
C307 C308 1.54(3)
C309 C310 1.52(3)
C309 N301 1.530(19)
C310 C311 1.55(3)
C311 C312 1.42(4)
C313 C314 1.55(3)
C313 N301 1.55(2)
C314 C315 1.48(4)
C314 C365 1.61(6)
C315 C365 0.87(6)
C315 C366 1.35(7)
C315 C316 1.57(5)
C316 C366 0.86(6)
C316 C365 1.12(7)
C365 C366 1.43(9)
C401 C402 1.53(2)
C401 N401 1.53(2)
C402 C403 1.55(3)
C403 C404 1.57(3)
C405 N401 1.49(2)
C405 C406 1.52(2)
C406 C407 1.55(3)
C407 C408 1.56(3)
C409 C410 1.51(3)
C409 N401 1.52(2)
C410 C411 1.54(3)
C411 C412 1.54(3)
C413 C414 1.53(3)
C413 N401 1.54(2)
C414 C415 1.50(3)
C415 C416 1.54(3)
O101 V101 1.583(12)
O102 V102 1.608(12)
O103 W103 1.683(11)
O104 W104 1.706(10)
O105 W105 1.741(11)
O106 W106 1.748(11)
O107 W107 1.695(11)
O108 W108 1.754(10)
O109 W109 1.683(12)
O110 W110 1.696(11)
O111 W111 1.733(10)
O112 W112 1.732(11)
O113 V102 1.958(11)
O113 V101 1.967(10)
O114 V102 1.971(10)
O114 V101 1.988(10)
O115 V101 1.822(11)
O115 W103 1.958(10)
O116 V102 1.827(11)
O116 W104 1.962(11)
O117 V102 1.833(10)
O117 W105 1.939(9)
O118 V101 1.841(10)
O118 W106 1.920(11)
O119 W107 1.921(10)
O119 W103 1.936(10)
O120 W104 1.929(9)
O120 W107 1.944(10)
O121 W105 1.909(8)
O121 W104 1.936(9)
O122 W108 1.909(9)
O122 W105 1.958(9)
O123 W108 1.928(9)
O123 W106 1.952(9)
O124 W106 1.891(10)
O124 W103 1.947(9)
O125 W103 1.900(9)
O125 W109 1.947(9)
O126 W104 1.883(9)
O126 W110 1.968(10)
O127 W105 1.921(9)
O127 W111 1.932(9)
O128 W106 1.900(9)
O128 W112 1.935(9)
O129 W107 1.903(9)
O129 W109 1.904(9)
O130 W110 1.879(9)
O130 W107 1.949(9)
O131 W108 1.927(9)
O131 W111 1.949(10)
O132 W108 1.923(9)
O132 W112 1.967(10)
O133 W109 1.918(10)
O133 W110 1.924(10)
O134 W111 1.866(10)
O134 W110 1.953(9)
O135 W111 1.926(9)
O135 W112 1.931(9)
O136 W112 1.879(9)
O136 W109 1.938(9)
O137 Ge1 1.749(8)
O137 W106 2.244(8)
O137 W103 2.258(9)
O137 V101 2.392(9)
O138 Ge1 1.752(9)
O138 W105 2.250(9)
O138 W104 2.268(9)
O138 V102 2.362(9)
O139 Ge1 1.707(10)
O139 W107 2.296(9)
O139 W110 2.315(9)
O139 W109 2.335(9)
O140 Ge1 1.757(8)
O140 W108 2.251(9)
O140 W111 2.291(8)
O140 W112 2.298(8)

loop_
_geom_torsion_atom_site_label_1
_geom_torsion_atom_site_label_2
_geom_torsion_atom_site_label_3
_geom_torsion_atom_site_label_4
_geom_torsion
N101 C101 C102 C103 -165.7(15)
C101 C102 C103 C104 74(2)
N101 C105 C106 C107 172.9(12)
C105 C106 C107 C108 178.5(14)
N101 C109 C110 C111 171.8(13)
C109 C110 C111 C112 173.7(13)
N101 C113 C114 C115 172.8(13)
C113 C114 C115 C116 176.2(15)
N201 C201 C202 C253 -168.2(7)
N201 C201 C202 C203 172.4(7)
N201 C201 C202 C254 149.8(7)
C201 C202 C203 C253 57.2
C254 C202 C203 C253 167.9
C253 C202 C203 C254 -167.9
C201 C202 C203 C254 -110.7
C253 C202 C203 C204 123.2
C201 C202 C203 C204 -179.6
C254 C202 C203 C204 -68.9
C253 C203 C204 C254 172.2
C202 C203 C204 C254 106.5
C254 C203 C204 C253 -172.2
C202 C203 C204 C253 -65.7
C254 C203 C253 C202 54.8
C204 C203 C253 C202 -94.3
C202 C203 C253 C254 -54.8
C204 C203 C253 C254 -149.1
C254 C203 C253 C204 149.1
C202 C203 C253 C204 94.3
C201 C202 C253 C203 -126.2
C254 C202 C253 C203 -6.4
C203 C202 C253 C254 6.4
C201 C202 C253 C254 -119.8
C203 C202 C253 C204 -37.5
C201 C202 C253 C204 -163.8
C254 C202 C253 C204 -44
C254 C204 C253 C203 -5.8
C254 C204 C253 C202 86.6
C203 C204 C253 C202 92.4
C203 C204 C253 C254 5.8
C253 C203 C254 C204 -153.5
C202 C203 C254 C204 -104.6
C202 C203 C254 C253 48.9
C204 C203 C254 C253 153.5
C253 C203 C254 C202 -48.9
C204 C203 C254 C202 104.6
C253 C204 C254 C203 2.5
C203 C204 C254 C253 -2.5
C203 C204 C254 C202 -41.8
C253 C204 C254 C202 -39.3
C202 C253 C254 C203 -126
C204 C253 C254 C203 -26.4
C203 C253 C254 C204 26.4
C202 C253 C254 C204 -99.6
C203 C253 C254 C202 126
C204 C253 C254 C202 99.6
C253 C202 C254 C203 6.7
C201 C202 C254 C203 77.1
C253 C202 C254 C204 82.9
C203 C202 C254 C204 76.2
C201 C202 C254 C204 153.3
C203 C202 C254 C253 -6.7
C201 C202 C254 C253 70.4
N201 C205 C206 C207 178.1(7)
C257 C205 C206 C207 -13.6
N201 C205 C206 C257 -168.4(7)
C205 C206 C207 C258 141.9
C257 C206 C207 C258 118.6
C205 C206 C207 C257 23.3
C205 C206 C207 C208 66.4
C257 C206 C207 C208 43.1
C258 C207 C208 C257 -176.2
C206 C207 C208 C257 -53.4
C257 C207 C208 C258 176.2
C206 C207 C208 C258 122.9
C258 C207 C257 C208 3.9
C206 C207 C257 C208 132.3
C208 C207 C257 C258 -3.9
C206 C207 C257 C258 128.5
C258 C207 C257 C206 -128.5
C208 C207 C257 C206 -132.3
C258 C207 C257 C205 -143.8
C208 C207 C257 C205 -147.6
C206 C207 C257 C205 -15.3
C258 C208 C257 C207 -2.1
C207 C208 C257 C258 2.1
C258 C208 C257 C206 53.3
C207 C208 C257 C206 55.4
C258 C208 C257 C205 109.9
C207 C208 C257 C205 112
C205 C206 C257 C207 -158.5
C205 C206 C257 C208 138
C207 C206 C257 C208 -63.5
C205 C206 C257 C258 -179.3
C207 C206 C257 C258 -20.7
C207 C206 C257 C205 158.5
C206 C205 C257 C207 20.5
N201 C205 C257 C207 82(3)
C206 C205 C257 C208 -84.8
N201 C205 C257 C208 -24(3)
C206 C205 C257 C258 0.9
N201 C205 C257 C258 62(3)
N201 C205 C257 C206 61(3)
C257 C207 C258 C208 -3.6
C206 C207 C258 C208 -102.5
C208 C207 C258 C257 3.6
C206 C207 C258 C257 -98.9
C257 C208 C258 C207 2.5
C207 C208 C258 C257 -2.5
C208 C257 C258 C207 -175.4
C206 C257 C258 C207 46.1
C205 C257 C258 C207 45.4
C207 C257 C258 C208 175.4
C206 C257 C258 C208 -138.5
C205 C257 C258 C208 -139.2
N201 C209 C210 C260 171.0(7)
C213 C209 C210 C260 119.1
C260 C209 C210 C211 -3.3
N201 C209 C210 C211 167.7(7)
C213 C209 C210 C211 115.8
C260 C209 C210 C259 -93.3
N201 C209 C210 C259 77.7(7)
C213 C209 C210 C259 25.8
C209 C210 C211 C260 3.7
C259 C210 C211 C260 12.7
C260 C210 C211 C212 -71.8
C209 C210 C211 C212 -68.1
C259 C210 C211 C212 -59.1
C260 C210 C211 C261 -41.6
C209 C210 C211 C261 -37.9
C259 C210 C211 C261 -28.9
C260 C211 C212 C261 36.7
C210 C211 C212 C261 77.6
C260 C211 C212 C262 56.4
C210 C211 C212 C262 97.2
C261 C211 C212 C262 19.6
C210 C211 C212 C260 40.9
C261 C211 C212 C260 -36.7
C260 C210 C259 N201 -171.1(7)
C209 C210 C259 N201 -88.9(7)
C211 C210 C259 N201 177.7(7)
C209 C210 C259 C260 82.1
C211 C210 C259 C260 -11.2
C260 C210 C259 C213 128.9
C209 C210 C259 C213 -148.9
C211 C210 C259 C213 117.7
C211 C212 C261 C262 152.3
C260 C212 C261 C262 174.4
C262 C212 C261 C211 -152.3
C260 C212 C261 C211 22.1
C211 C212 C261 C260 -22.1
C262 C212 C261 C260 -174.4
C260 C211 C261 C262 162.8
C212 C211 C261 C262 -55.8
C210 C211 C261 C262 -168.7
C260 C211 C261 C212 -141.4
C210 C211 C261 C212 -113
C212 C211 C261 C260 141.4
C210 C211 C261 C260 28.5
C209 C210 C260 C211 -176
C259 C210 C260 C211 -166.5
C211 C210 C260 C209 176
C259 C210 C260 C209 9.5
C209 C210 C260 C259 -9.5
C211 C210 C260 C259 166.5
C209 C210 C260 C261 -116.1
C211 C210 C260 C261 59.9
C259 C210 C260 C261 -106.6
C209 C210 C260 C212 -134.1
C211 C210 C260 C212 41.9
C259 C210 C260 C212 -124.6
C212 C211 C260 C210 119.6
C261 C211 C260 C210 137.8
C212 C211 C260 C209 107.4
C210 C211 C260 C209 -12.3
C261 C211 C260 C209 125.5
C212 C211 C260 C259 73
C210 C211 C260 C259 -46.7
C261 C211 C260 C259 91.1
C212 C211 C260 C261 -18.2
C210 C211 C260 C261 -137.8
C210 C211 C260 C212 -119.6
C261 C211 C260 C212 18.2
N201 C209 C260 C210 -21.7(17)
C213 C209 C260 C210 -81.7
C210 C209 C260 C211 12.6
N201 C209 C260 C211 -9.0(17)
C213 C209 C260 C211 -69.1
C210 C209 C260 C259 119.1
N201 C209 C260 C259 97.4(17)
C213 C209 C260 C259 37.4
C210 C209 C260 C261 131.2
N201 C209 C260 C261 109.5(17)
C213 C209 C260 C261 49.4
C210 C209 C260 C212 101.7
N201 C209 C260 C212 80.1(17)
C213 C209 C260 C212 20
N201 C259 C260 C210 14.6(12)
C213 C259 C260 C210 -70.7
N201 C259 C260 C211 61.8(12)
C213 C259 C260 C211 -23.4
C210 C259 C260 C211 47.3
N201 C259 C260 C209 -44.4(12)
C213 C259 C260 C209 -129.7
C210 C259 C260 C209 -59
N201 C259 C260 C261 146.7(12)
C213 C259 C260 C261 61.5
C210 C259 C260 C261 132.1
N201 C259 C260 C212 120.8(12)
C213 C259 C260 C212 35.5
C210 C259 C260 C212 106.2
C262 C261 C260 C210 172.5
C212 C261 C260 C210 -37.5
C211 C261 C260 C210 -65.7
C262 C261 C260 C211 -121.8
C212 C261 C260 C211 28.2
C262 C261 C260 C209 75.3
C212 C261 C260 C209 -134.7
C211 C261 C260 C209 -162.8
C262 C261 C260 C259 77.7
C212 C261 C260 C259 -132.3
C211 C261 C260 C259 -160.5
C262 C261 C260 C212 -150
C211 C261 C260 C212 -28.2
C261 C212 C260 C210 151.8
C211 C212 C260 C210 -65.9
C262 C212 C260 C210 155
C261 C212 C260 C211 -142.2
C262 C212 C260 C211 -139
C261 C212 C260 C209 63.6
C211 C212 C260 C209 -154.2
C262 C212 C260 C209 66.8
C261 C212 C260 C259 59.7
C211 C212 C260 C259 -158.1
C262 C212 C260 C259 62.9
C211 C212 C260 C261 142.2
C262 C212 C260 C261 3.2
C211 C261 C262 C212 40.9
C260 C261 C262 C212 148.4
C211 C212 C262 C261 -36.8
C260 C212 C262 C261 -5.6
N201 C259 C213 C264 -172.6(7)
C260 C259 C213 C264 -37.2
C210 C259 C213 C264 -74.8
N201 C259 C213 C263 -38.5(7)
C260 C259 C213 C263 96.9
C210 C259 C213 C263 59.4
C260 C259 C213 N201 135.4(7)
C210 C259 C213 N201 97.9(7)
N201 C259 C213 C214 179.4(7)
C260 C259 C213 C214 -45.2
C210 C259 C213 C214 -82.7
N201 C259 C213 C209 -64.7(7)
C260 C259 C213 C209 70.7
C210 C259 C213 C209 33.2
C260 C209 C213 C264 -7
C210 C209 C213 C264 -52.7
N201 C209 C213 C264 -160.5(8)
C260 C209 C213 C263 109.8
C210 C209 C213 C263 64.1
N201 C209 C213 C263 -43.8(8)
C260 C209 C213 N201 153.5(8)
C210 C209 C213 N201 107.8(8)
C260 C209 C213 C214 -30.9
C210 C209 C213 C214 -76.6
N201 C209 C213 C214 175.6(8)
C260 C209 C213 C259 -95.6
C210 C209 C213 C259 -141.3
N201 C209 C213 C259 110.8(8)
C264 C213 C214 C215 -57.5
C263 C213 C214 C215 -5.5
N201 C213 C214 C215 120.3(11)
C259 C213 C214 C215 119.4
C209 C213 C214 C215 113.9
C263 C213 C214 C264 52
N201 C213 C214 C264 177.8(11)
C259 C213 C214 C264 176.9
C209 C213 C214 C264 171.3
C264 C213 C214 C265 -33.2
C263 C213 C214 C265 18.8
N201 C213 C214 C265 144.6(11)
C259 C213 C214 C265 143.7
C209 C213 C214 C265 138.2
C264 C214 C215 C265 8.2
C213 C214 C215 C265 45.1
C264 C214 C215 C216 135.8
C213 C214 C215 C216 172.7
C265 C214 C215 C216 127.6
C264 C214 C215 C266 74.8
C213 C214 C215 C266 111.7
C265 C214 C215 C266 66.6
C213 C214 C215 C264 36.9
C265 C214 C215 C264 -8.2
C214 C215 C216 C266 -87.8
C265 C215 C216 C266 44.5
C264 C215 C216 C266 6.4
C264 C213 C263 N201 -162.2(7)
C214 C213 C263 N201 152.3(7)
C259 C213 C263 N201 32.6(7)
C209 C213 C263 N201 35.3(7)
N201 C213 C263 C264 162.2(7)
C214 C213 C263 C264 -45.6
C259 C213 C263 C264 -165.3
C209 C213 C263 C264 -162.5
C263 C213 C264 C214 -146.1
N201 C213 C264 C214 -177.8(11)
C259 C213 C264 C214 -8.8
C209 C213 C264 C214 -26.4
C263 C213 C264 C265 -83.5
N201 C213 C264 C265 -115.2(11)
C214 C213 C264 C265 62.6
C259 C213 C264 C265 53.9
C209 C213 C264 C265 36.3
N201 C213 C264 C263 -31.7(11)
C214 C213 C264 C263 146.1
C259 C213 C264 C263 137.3
C209 C213 C264 C263 119.7
C263 C213 C264 C215 -115.9
N201 C213 C264 C215 -147.6(11)
C214 C213 C264 C215 30.2
C259 C213 C264 C215 21.4
C209 C213 C264 C215 3.8
C215 C214 C264 C213 128.9
C265 C214 C264 C213 135.1
C215 C214 C264 C265 -6.1
C213 C214 C264 C265 -135.1
C215 C214 C264 C263 102.8
C213 C214 C264 C263 -26.1
C265 C214 C264 C263 108.9
C213 C214 C264 C215 -128.9
C265 C214 C264 C215 6.1
N201 C263 C264 C213 17.9(7)
C213 C263 C264 C214 34.1
N201 C263 C264 C214 52.0(7)
C213 C263 C264 C265 123.4
N201 C263 C264 C265 141.3(7)
C213 C263 C264 C215 77.3
N201 C263 C264 C215 95.2(7)
C214 C215 C264 C213 -47.5
C265 C215 C264 C213 141.5
C216 C215 C264 C213 -172.1
C266 C215 C264 C213 -167.1
C265 C215 C264 C214 -171
C216 C215 C264 C214 -124.6
C266 C215 C264 C214 -119.6
C214 C215 C264 C265 171
C216 C215 C264 C265 46.4
C266 C215 C264 C265 51.4
C214 C215 C264 C263 -94.2
C265 C215 C264 C263 94.8
C216 C215 C264 C263 141.2
C266 C215 C264 C263 146.3
C214 C215 C265 C266 108.4
C216 C215 C265 C266 -39.3
C264 C215 C265 C266 116.2
C214 C215 C265 C264 -7.9
C216 C215 C265 C264 -155.6
C266 C215 C265 C264 -116.2
C216 C215 C265 C214 -147.7
C266 C215 C265 C214 -108.4
C264 C215 C265 C214 7.9
C213 C264 C265 C215 -51.7
C214 C264 C265 C215 5.8
C263 C264 C265 C215 -103.3
C213 C264 C265 C266 -120.5
C214 C264 C265 C266 -63
C263 C264 C265 C266 -172.1
C215 C264 C265 C266 -68.8
C213 C264 C265 C214 -57.5
C263 C264 C265 C214 -109.1
C215 C264 C265 C214 -5.8
C264 C214 C265 C215 -169.4
C213 C214 C265 C215 -139.3
C215 C214 C265 C266 -66.5
C264 C214 C265 C266 124.1
C213 C214 C265 C266 154.2
C215 C214 C265 C264 169.4
C213 C214 C265 C264 30.1
C215 C216 C266 C265 -34.3
C215 C265 C266 C216 44
C264 C265 C266 C216 115.6
C214 C265 C266 C216 74.9
C264 C265 C266 C215 71.7
C214 C265 C266 C215 31
C214 C215 C266 C216 131.8
C265 C215 C266 C216 -126.8
C264 C215 C266 C216 -176.4
C214 C215 C266 C265 -101.4
C216 C215 C266 C265 126.8
C264 C215 C266 C265 -49.6
N301 C301 C302 C303 -167.4(14)
C301 C302 C303 C304 -175.1(17)
N301 C305 C306 C307 177.8(13)
C305 C306 C307 C308 -179.1(17)
N301 C309 C310 C311 171.1(15)
C309 C310 C311 C312 74(2)
N301 C313 C314 C315 -153.8(18)
N301 C313 C314 C365 172(3)
C313 C314 C315 C365 -90(5)
C313 C314 C315 C366 -25(6)
C365 C314 C315 C366 65(6)
C313 C314 C315 C316 -56(3)
C365 C314 C315 C316 34(5)
C365 C315 C316 C366 -173(9)
C314 C315 C316 C366 134(6)
C366 C315 C316 C365 173(9)
C314 C315 C316 C365 -53(7)
C366 C315 C365 C316 -4(5)
C314 C315 C365 C316 130(5)
C314 C315 C365 C366 134(4)
C316 C315 C365 C366 4(5)
C366 C315 C365 C314 -134(4)
C316 C315 C365 C314 -130(5)
C366 C316 C365 C315 6(8)
C315 C316 C365 C366 -6(8)
C366 C316 C365 C314 75(8)
C315 C316 C365 C314 69(7)
C313 C314 C365 C315 103(5)
C315 C314 C365 C316 -86(8)
C313 C314 C365 C316 17(8)
C315 C314 C365 C366 -46(5)
C313 C314 C365 C366 57(5)
C365 C316 C366 C315 -4(5)
C315 C316 C366 C365 4(5)
C365 C315 C366 C316 5(7)
C314 C315 C366 C316 -62(7)
C314 C315 C366 C365 -67(6)
C316 C315 C366 C365 -5(7)
C315 C365 C366 C316 -174(8)
C314 C365 C366 C316 -128(7)
C316 C365 C366 C315 174(8)
C314 C365 C366 C315 46(4)
N401 C401 C402 C403 -175.2(13)
C401 C402 C403 C404 -179.8(14)
N401 C405 C406 C407 172.3(14)
C405 C406 C407 C408 -72(2)
N401 C409 C410 C411 175.6(14)
C409 C410 C411 C412 -179.9(16)
N401 C413 C414 C415 168.0(15)
C413 C414 C415 C416 179.2(17)
W107 O139 Ge1 O137 60.7(6)
W110 O139 Ge1 O137 -179.4(5)
W109 O139 Ge1 O137 -57.5(6)
W107 O139 Ge1 O138 -61.7(6)
W110 O139 Ge1 O138 58.3(6)
W109 O139 Ge1 O138 -179.9(4)
W107 O139 Ge1 O140 179.4(4)
W110 O139 Ge1 O140 -60.6(6)
W109 O139 Ge1 O140 61.3(6)
W106 O137 Ge1 O139 119.0(5)
W103 O137 Ge1 O139 -2.1(6)
V101 O137 Ge1 O139 -120.7(5)
W106 O137 Ge1 O138 -118.4(5)
W103 O137 Ge1 O138 120.4(5)
V101 O137 Ge1 O138 1.9(7)
W106 O137 Ge1 O140 0.7(7)
W103 O137 Ge1 O140 -120.5(5)
V101 O137 Ge1 O140 121.0(5)
W105 O138 Ge1 O139 -117.6(5)
W104 O138 Ge1 O139 1.3(6)
V102 O138 Ge1 O139 120.4(6)
W105 O138 Ge1 O137 119.9(5)
W104 O138 Ge1 O137 -121.2(5)
V102 O138 Ge1 O137 -2.1(7)
W105 O138 Ge1 O140 0.8(6)
W104 O138 Ge1 O140 119.7(5)
V102 O138 Ge1 O140 -121.2(6)
W108 O140 Ge1 O139 179.5(4)
W111 O140 Ge1 O139 59.5(6)
W112 O140 Ge1 O139 -60.9(6)
W108 O140 Ge1 O137 -60.6(6)
W111 O140 Ge1 O137 179.4(5)
W112 O140 Ge1 O137 59.0(6)
W108 O140 Ge1 O138 59.4(6)
W111 O140 Ge1 O138 -60.6(6)
W112 O140 Ge1 O138 179.0(5)
W103 O115 V101 O101 -171.5(6)
W103 O115 V101 O118 -66.4(6)
W103 O115 V101 O113 88.6(6)
W103 O115 V101 O114 36.1(13)
W103 O115 V101 O137 4.3(5)
W106 O118 V101 O101 170.5(7)
W106 O118 V101 O115 65.2(7)
W106 O118 V101 O113 -41.3(14)
W106 O118 V101 O114 -88.9(6)
W106 O118 V101 O137 -5.9(5)
C1 O113 V101 O101 -55.0(12)
V102 O113 V101 O101 91.4(6)
C1 O113 V101 O115 48.7(11)
V102 O113 V101 O115 -164.9(5)
C1 O113 V101 O118 156.4(12)
V102 O113 V101 O118 -57.2(13)
C1 O113 V101 O114 -153.0(12)
V102 O113 V101 O114 -6.6(4)
C1 O113 V101 O137 122.5(11)
V102 O113 V101 O137 -91.2(5)
V102 O114 V101 O101 -90.2(6)
V102 O114 V101 O115 62.6(11)
V102 O114 V101 O118 166.7(5)
V102 O114 V101 O113 6.6(4)
V102 O114 V101 O137 93.2(4)
Ge1 O137 V101 O101 -176(6)
W106 O137 V101 O101 -42(6)
W103 O137 V101 O101 53(6)
Ge1 O137 V101 O115 128.4(6)
W106 O137 V101 O115 -97.7(4)
W103 O137 V101 O115 -3.2(4)
Ge1 O137 V101 O118 -129.7(7)
W106 O137 V101 O118 4.3(4)
W103 O137 V101 O118 98.7(4)
Ge1 O137 V101 O113 35.5(6)
W106 O137 V101 O113 169.5(4)
W103 O137 V101 O113 -96.1(4)
Ge1 O137 V101 O114 -38.0(6)
W106 O137 V101 O114 96.0(4)
W103 O137 V101 O114 -169.5(4)
W104 O116 V102 O102 170.6(6)
W104 O116 V102 O117 67.4(7)
W104 O116 V102 O113 -88.7(6)
W104 O116 V102 O114 -35.9(13)
W104 O116 V102 O138 -4.2(5)
W105 O117 V102 O102 -170.2(6)
W105 O117 V102 O116 -66.3(6)
W105 O117 V102 O113 39.9(14)
W105 O117 V102 O114 88.3(6)
W105 O117 V102 O138 5.4(5)
C1 O113 V102 O102 54.0(12)
V101 O113 V102 O102 -92.1(6)
C1 O113 V102 O116 -48.7(11)
V101 O113 V102 O116 165.2(5)
C1 O113 V102 O117 -156.0(12)
V101 O113 V102 O117 57.9(13)
C1 O113 V102 O114 152.8(12)
V101 O113 V102 O114 6.7(5)
C1 O113 V102 O138 -122.8(11)
V101 O113 V102 O138 91.1(5)
V101 O114 V102 O102 90.8(6)
V101 O114 V102 O116 -62.7(11)
V101 O114 V102 O117 -167.4(5)
V101 O114 V102 O113 -6.6(4)
V101 O114 V102 O138 -93.3(5)
Ge1 O138 V102 O102 176(4)
W105 O138 V102 O102 42(5)
W104 O138 V102 O102 -53(5)
Ge1 O138 V102 O116 -127.9(7)
W105 O138 V102 O116 97.3(4)
W104 O138 V102 O116 3.2(4)
Ge1 O138 V102 O117 130.7(7)
W105 O138 V102 O117 -4.0(4)
W104 O138 V102 O117 -98.2(4)
Ge1 O138 V102 O113 -35.4(6)
W105 O138 V102 O113 -170.1(4)
W104 O138 V102 O113 95.7(4)
Ge1 O138 V102 O114 38.6(6)
W105 O138 V102 O114 -96.1(4)
W104 O138 V102 O114 169.7(4)
W109 O125 W103 O103 112.9(10)
W109 O125 W103 O119 10.6(10)
W109 O125 W103 O124 -145.7(10)
W109 O125 W103 O115 -67.9(17)
W109 O125 W103 O137 -73.0(10)
W107 O119 W103 O103 -105.5(10)
W107 O119 W103 O125 -4.6(10)
W107 O119 W103 O124 79.3(15)
W107 O119 W103 O115 156.6(10)
W107 O119 W103 O137 81.6(10)
W106 O124 W103 O103 -175.0(6)
W106 O124 W103 O125 83.9(6)
W106 O124 W103 O119 0.3(13)
W106 O124 W103 O115 -77.4(6)
W106 O124 W103 O137 -2.1(5)
V101 O115 W103 O103 169.3(6)
V101 O115 W103 O125 -9.8(16)
V101 O115 W103 O119 -88.3(6)
V101 O115 W103 O124 68.4(6)
V101 O115 W103 O137 -4.6(5)
Ge1 O137 W103 O103 -174(2)
W106 O137 W103 O103 52(3)
V101 O137 W103 O103 -38(3)
Ge1 O137 W103 O125 45.2(5)
W106 O137 W103 O125 -89.1(4)
V101 O137 W103 O125 -178.7(3)
Ge1 O137 W103 O119 -43.1(5)
W106 O137 W103 O119 -177.5(4)
V101 O137 W103 O119 93.0(4)
Ge1 O137 W103 O124 135.9(6)
W106 O137 W103 O124 1.6(3)
V101 O137 W103 O124 -88.0(4)
Ge1 O137 W103 O115 -133.0(6)
W106 O137 W103 O115 92.6(4)
V101 O137 W103 O115 3.0(3)
W110 O126 W104 O104 -115.0(10)
W110 O126 W104 O120 -11.1(9)
W110 O126 W104 O121 146.7(9)
W110 O126 W104 O116 69.9(18)
W110 O126 W104 O138 73.6(9)
W107 O120 W104 O104 111.1(9)
W107 O120 W104 O126 8.3(9)
W107 O120 W104 O121 -75.9(14)
W107 O120 W104 O116 -153.2(9)
W107 O120 W104 O138 -78.8(9)
W105 O121 W104 O104 172.3(5)
W105 O121 W104 O126 -85.0(5)
W105 O121 W104 O120 -0.9(13)
W105 O121 W104 O116 76.7(5)
W105 O121 W104 O138 2.2(4)
V102 O116 W104 O104 -166.9(6)
V102 O116 W104 O126 8.3(17)
V102 O116 W104 O120 89.4(6)
V102 O116 W104 O121 -68.9(6)
V102 O116 W104 O138 4.4(5)
Ge1 O138 W104 O104 176.2(16)
W105 O138 W104 O104 -51.2(19)
V102 O138 W104 O104 39.1(19)
Ge1 O138 W104 O126 -44.6(5)
W105 O138 W104 O126 88.0(4)
V102 O138 W104 O126 178.3(4)
Ge1 O138 W104 O120 44.5(5)
W105 O138 W104 O120 177.2(4)
V102 O138 W104 O120 -92.5(4)
Ge1 O138 W104 O121 -134.3(5)
W105 O138 W104 O121 -1.6(3)
V102 O138 W104 O121 88.6(4)
Ge1 O138 W104 O116 134.1(6)
W105 O138 W104 O116 -93.2(4)
V102 O138 W104 O116 -2.9(4)
W104 O121 W105 O105 -174.9(5)
W104 O121 W105 O127 85.6(5)
W104 O121 W105 O117 -77.1(5)
W104 O121 W105 O122 2.0(13)
W104 O121 W105 O138 -2.2(4)
W111 O127 W105 O105 120.7(9)
W111 O127 W105 O121 -138.7(9)
W111 O127 W105 O117 -54.4(18)
W111 O127 W105 O122 18.4(9)
W111 O127 W105 O138 -64.7(9)
V102 O117 W105 O105 168.6(6)
V102 O117 W105 O121 68.1(6)
V102 O117 W105 O127 -16.4(16)
V102 O117 W105 O122 -89.2(6)
V102 O117 W105 O138 -5.7(5)
W108 O122 W105 O105 -107.7(9)
W108 O122 W105 O121 75.4(13)
W108 O122 W105 O127 -8.6(9)
W108 O122 W105 O117 154.8(9)
W108 O122 W105 O138 79.5(9)
Ge1 O138 W105 O105 -174(2)
W104 O138 W105 O105 55(3)
V102 O138 W105 O105 -36(3)
Ge1 O138 W105 O121 132.4(6)
W104 O138 W105 O121 1.7(3)
V102 O138 W105 O121 -89.0(3)
Ge1 O138 W105 O127 42.0(6)
W104 O138 W105 O127 -88.8(3)
V102 O138 W105 O127 -179.4(3)
Ge1 O138 W105 O117 -134.8(6)
W104 O138 W105 O117 94.4(4)
V102 O138 W105 O117 3.8(3)
Ge1 O138 W105 O122 -45.9(6)
W104 O138 W105 O122 -176.7(4)
V102 O138 W105 O122 92.7(4)
W103 O124 W106 O106 175.9(6)
W103 O124 W106 O128 -83.4(6)
W103 O124 W106 O118 77.9(6)
W103 O124 W106 O123 -0.8(14)
W103 O124 W106 O137 2.1(5)
W112 O128 W106 O106 -113.5(10)
W112 O128 W106 O124 144.8(10)
W112 O128 W106 O118 59.9(19)
W112 O128 W106 O123 -12.5(10)
W112 O128 W106 O137 70.8(10)
V101 O118 W106 O106 -169.1(7)
V101 O118 W106 O124 -67.7(6)
V101 O118 W106 O128 17.4(18)
V101 O118 W106 O123 89.8(6)
V101 O118 W106 O137 6.2(6)
W108 O123 W106 O106 107.3(9)
W108 O123 W106 O124 -76.0(13)
W108 O123 W106 O128 7.2(8)
W108 O123 W106 O118 -154.9(9)
W108 O123 W106 O137 -78.8(8)
Ge1 O137 W106 O106 171(3)
W103 O137 W106 O106 -55(4)
V101 O137 W106 O106 34(4)
Ge1 O137 W106 O124 -134.7(6)
W103 O137 W106 O124 -1.6(4)
V101 O137 W106 O124 88.4(4)
Ge1 O137 W106 O128 -43.5(6)
W103 O137 W106 O128 89.5(4)
V101 O137 W106 O128 179.5(4)
Ge1 O137 W106 O118 132.9(6)
W103 O137 W106 O118 -94.1(4)
V101 O137 W106 O118 -4.1(4)
Ge1 O137 W106 O123 44.2(6)
W103 O137 W106 O123 177.3(4)
V101 O137 W106 O123 -92.8(4)
W109 O129 W107 O107 -179.3(6)
W109 O129 W107 O119 -77.6(6)
W109 O129 W107 O120 13.3(12)
W109 O129 W107 O130 79.2(5)
W109 O129 W107 O139 3.8(5)
W103 O119 W107 O107 133.2(10)
W103 O119 W107 O129 30.5(10)
W103 O119 W107 O120 -124.4(10)
W103 O119 W107 O130 -36.3(17)
W103 O119 W107 O139 -43.9(10)
W104 O120 W107 O107 -136.7(9)
W104 O120 W107 O129 30.7(15)
W104 O120 W107 O119 120.2(9)
W104 O120 W107 O130 -34.6(9)
W104 O120 W107 O139 40.0(8)
W110 O130 W107 O107 179.8(6)
W110 O130 W107 O129 -78.2(6)
W110 O130 W107 O119 -10.7(13)
W110 O130 W107 O120 79.0(6)
W110 O130 W107 O139 -2.9(5)
Ge1 O139 W107 O107 176(6)
W110 O139 W107 O107 41(6)
W109 O139 W107 O107 -51(6)
Ge1 O139 W107 O129 -135.6(6)
W110 O139 W107 O129 89.5(4)
W109 O139 W107 O129 -2.7(3)
Ge1 O139 W107 O119 -46.4(6)
W110 O139 W107 O119 178.7(4)
W109 O139 W107 O119 86.5(4)
Ge1 O139 W107 O120 48.5(6)
W110 O139 W107 O120 -86.5(4)
W109 O139 W107 O120 -178.6(4)
Ge1 O139 W107 O130 137.0(6)
W110 O139 W107 O130 2.0(3)
W109 O139 W107 O130 -90.1(4)
W105 O122 W108 O108 135.1(9)
W105 O122 W108 O132 -31.3(16)
W105 O122 W108 O131 34.6(9)
W105 O122 W108 O123 -122.7(9)
W105 O122 W108 O140 -40.8(8)
W112 O132 W108 O108 179.0(5)
W112 O132 W108 O122 -14.5(13)
W112 O132 W108 O131 -81.3(5)
W112 O132 W108 O123 78.0(5)
W112 O132 W108 O140 -4.8(4)
W111 O131 W108 O108 -179.3(5)
W111 O131 W108 O122 -78.7(5)
W111 O131 W108 O132 81.9(5)
W111 O131 W108 O123 15.3(12)
W111 O131 W108 O140 4.6(4)
W106 O123 W108 O108 -135.1(8)
W106 O123 W108 O122 123.2(8)
W106 O123 W108 O132 -35.6(8)
W106 O123 W108 O131 30.2(15)
W106 O123 W108 O140 40.7(8)
Ge1 O140 W108 O108 18E1(10)
W111 O140 W108 O108 -48(4)
W112 O140 W108 O108 46(4)
Ge1 O140 W108 O122 -46.9(5)
W111 O140 W108 O122 86.3(3)
W112 O140 W108 O122 -179.8(4)
Ge1 O140 W108 O132 136.6(6)
W111 O140 W108 O132 -90.2(4)
W112 O140 W108 O132 3.7(3)
Ge1 O140 W108 O131 -136.7(6)
W111 O140 W108 O131 -3.5(3)
W112 O140 W108 O131 90.4(4)
Ge1 O140 W108 O123 47.4(5)
W111 O140 W108 O123 -179.4(4)
W112 O140 W108 O123 -85.5(3)
W107 O129 W109 O109 179.5(6)
W107 O129 W109 O133 -76.2(6)
W107 O129 W109 O136 11.4(13)
W107 O129 W109 O125 79.1(5)
W107 O129 W109 O139 -3.8(5)
W110 O133 W109 O109 168.1(6)
W110 O133 W109 O129 65.5(6)
W110 O133 W109 O136 -91.4(6)
W110 O133 W109 O125 -8.2(13)
W110 O133 W109 O139 -7.3(5)
W112 O136 W109 O109 -138.6(15)
W112 O136 W109 O129 30(2)
W112 O136 W109 O133 117.0(15)
W112 O136 W109 O125 -37.5(15)
W112 O136 W109 O139 44.2(15)
W103 O125 W109 O109 -140.7(10)
W103 O125 W109 O129 -39.1(10)
W103 O125 W109 O133 35.6(16)
W103 O125 W109 O136 119.6(10)
W103 O125 W109 O139 34.8(9)
Ge1 O139 W109 O109 172(4)
W107 O139 W109 O109 40(5)
W110 O139 W109 O109 -52(5)
Ge1 O139 W109 O129 135.1(6)
W107 O139 W109 O129 2.7(3)
W110 O139 W109 O129 -88.9(4)
Ge1 O139 W109 O133 -130.8(6)
W107 O139 W109 O133 96.8(4)
W110 O139 W109 O133 5.2(3)
Ge1 O139 W109 O136 -39.0(5)
W107 O139 W109 O136 -171.4(4)
W110 O139 W109 O136 97.0(4)
Ge1 O139 W109 O125 48.8(6)
W107 O139 W109 O125 -83.6(3)
W110 O139 W109 O125 -175.2(4)
W107 O130 W110 O110 178.5(6)
W107 O130 W110 O133 75.5(6)
W107 O130 W110 O134 -13.9(14)
W107 O130 W110 O126 -79.3(6)
W107 O130 W110 O139 2.8(5)
W109 O133 W110 O110 -169.1(6)
W109 O133 W110 O130 -66.9(6)
W109 O133 W110 O134 90.8(6)
W109 O133 W110 O126 10.9(13)
W109 O133 W110 O139 7.4(5)
W111 O134 W110 O110 141.8(17)
W111 O134 W110 O130 -26(2)
W111 O134 W110 O133 -115.3(17)
W111 O134 W110 O126 39.3(17)
W111 O134 W110 O139 -42.2(16)
W104 O126 W110 O110 140.8(9)
W104 O126 W110 O130 39.8(9)
W104 O126 W110 O133 -39.2(15)
W104 O126 W110 O134 -120.0(10)
W104 O126 W110 O139 -35.7(9)
Ge1 O139 W110 O110 171(4)
W107 O139 W110 O110 -55(4)
W109 O139 W110 O110 36(5)
Ge1 O139 W110 O130 -135.5(6)
W107 O139 W110 O130 -2.1(4)
W109 O139 W110 O130 89.4(4)
Ge1 O139 W110 O133 129.9(6)
W107 O139 W110 O133 -96.6(4)
W109 O139 W110 O133 -5.2(3)
Ge1 O139 W110 O134 38.1(6)
W107 O139 W110 O134 171.6(4)
W109 O139 W110 O134 -97.0(4)
Ge1 O139 W110 O126 -48.5(6)
W107 O139 W110 O126 84.9(4)
W109 O139 W110 O126 176.4(4)
W110 O134 W111 O111 -142.1(16)
W110 O134 W111 O135 115.7(17)
W110 O134 W111 O127 -40.4(17)
W110 O134 W111 O131 27(2)
W110 O134 W111 O140 42.9(17)
W112 O135 W111 O111 169.2(6)
W112 O135 W111 O134 -88.7(6)
W112 O135 W111 O127 3.6(13)
W112 O135 W111 O131 70.4(5)
W112 O135 W111 O140 -3.6(5)
W105 O127 W111 O111 -145.8(9)
W105 O127 W111 O134 112.8(9)
W105 O127 W111 O135 19.9(16)
W105 O127 W111 O131 -47.9(9)
W105 O127 W111 O140 26.8(9)
W108 O131 W111 O111 -179.0(5)
W108 O131 W111 O134 11.5(14)
W108 O131 W111 O135 -77.6(5)
W108 O131 W111 O127 80.3(5)
W108 O131 W111 O140 -4.6(4)
Ge1 O140 W111 O111 176(3)
W108 O140 W111 O111 43(3)
W112 O140 W111 O111 -51(3)
Ge1 O140 W111 O134 -37.7(6)
W108 O140 W111 O134 -170.8(4)
W112 O140 W111 O134 95.7(4)
Ge1 O140 W111 O135 -130.8(6)
W108 O140 W111 O135 96.0(4)
W112 O140 W111 O135 2.6(3)
Ge1 O140 W111 O127 52.1(5)
W108 O140 W111 O127 -81.1(3)
W112 O140 W111 O127 -174.5(4)
Ge1 O140 W111 O131 136.6(6)
W108 O140 W111 O131 3.5(3)
W112 O140 W111 O131 -89.9(4)
W109 O136 W112 O112 140.9(15)
W109 O136 W112 O135 -117.4(15)
W109 O136 W112 O128 37.4(15)
W109 O136 W112 O132 -32(2)
W109 O136 W112 O140 -44.8(15)
W111 O135 W112 O112 -168.6(6)
W111 O135 W112 O136 89.0(6)
W111 O135 W112 O128 1.0(13)
W111 O135 W112 O132 -70.5(5)
W111 O135 W112 O140 3.6(5)
W106 O128 W112 O112 139.4(10)
W106 O128 W112 O136 -118.6(10)
W106 O128 W112 O135 -30.2(16)
W106 O128 W112 O132 42.1(10)
W106 O128 W112 O140 -32.6(9)
W108 O132 W112 O112 178.5(5)
W108 O132 W112 O136 -8.6(13)
W108 O132 W112 O135 77.5(5)
W108 O132 W112 O128 -78.6(5)
W108 O132 W112 O140 4.8(4)
Ge1 O140 W112 O112 -176(2)
W108 O140 W112 O112 -43(3)
W111 O140 W112 O112 50(3)
Ge1 O140 W112 O136 38.8(5)
W108 O140 W112 O136 171.7(4)
W111 O140 W112 O136 -94.7(4)
Ge1 O140 W112 O135 130.9(6)
W108 O140 W112 O135 -96.2(4)
W111 O140 W112 O135 -2.6(3)
Ge1 O140 W112 O128 -50.2(5)
W108 O140 W112 O128 82.7(4)
W111 O140 W112 O128 176.3(4)
Ge1 O140 W112 O132 -136.6(6)
W108 O140 W112 O132 -3.6(3)
W111 O140 W112 O132 90.0(4)
C260 C259 N201 C201 159.1(3)
C213 C259 N201 C201 -88.2(9)
C210 C259 N201 C201 168.3(6)
C260 C259 N201 C263 -84.9(14)
C213 C259 N201 C263 27.8(5)
C210 C259 N201 C263 -75.8(9)
C260 C259 N201 C213 -112.7(9)
C210 C259 N201 C213 -103.5(4)
C260 C259 N201 C209 32.7(8)
C213 C259 N201 C209 145.3(3)
C210 C259 N201 C209 41.82(15)
C260 C259 N201 C205 38.2(19)
C213 C259 N201 C205 150.9(14)
C210 C259 N201 C205 47.4(12)
C202 C201 N201 C259 173.1(5)
C202 C201 N201 C263 62.0(10)
C202 C201 N201 C213 102.6(6)
C202 C201 N201 C209 -176.4(5)
C202 C201 N201 C205 -58.5(12)
C213 C263 N201 C259 -38.5(7)
C264 C263 N201 C259 -52.7(10)
C213 C263 N201 C201 67.3(8)
C264 C263 N201 C201 53.1(11)
C264 C263 N201 C213 -14.1(5)
C213 C263 N201 C209 -50.5(7)
C264 C263 N201 C209 -64.6(10)
C213 C263 N201 C205 -170.1(11)
C264 C263 N201 C205 175.8(6)
C264 C213 N201 C259 175.2(5)
C263 C213 N201 C259 140.6(7)
C214 C213 N201 C259 -1.1(14)
C209 C213 N201 C259 7.18(8)
C264 C213 N201 C201 -86.8(11)
C263 C213 N201 C201 -121.4(8)
C214 C213 N201 C201 96.9(11)
C259 C213 N201 C201 98.0(8)
C209 C213 N201 C201 105.2(9)
C264 C213 N201 C263 34.5(11)
C214 C213 N201 C263 -141.7(8)
C259 C213 N201 C263 -140.6(7)
C209 C213 N201 C263 -133.5(7)
C264 C213 N201 C209 168.0(5)
C263 C213 N201 C209 133.5(7)
C214 C213 N201 C209 -8.3(14)
C259 C213 N201 C209 -7.18(8)
C264 C213 N201 C205 54(3)
C263 C213 N201 C205 20(2)
C214 C213 N201 C205 -122(2)
C259 C213 N201 C205 -121(3)
C209 C213 N201 C205 -114(3)
C260 C209 N201 C259 -109.2(15)
C210 C209 N201 C259 -125.5(3)
C213 C209 N201 C259 -32.9(3)
C260 C209 N201 C201 -164.8(7)
C210 C209 N201 C201 178.9(6)
C213 C209 N201 C201 -88.5(10)
C260 C209 N201 C263 -43(2)
C210 C209 N201 C263 -59.2(11)
C213 C209 N201 C263 33.4(6)
C260 C209 N201 C213 -76.3(17)
C210 C209 N201 C213 -92.6(6)
C260 C209 N201 C205 76(2)
C210 C209 N201 C205 59.5(10)
C213 C209 N201 C205 152.1(13)
C206 C205 N201 C259 57.5(13)
C257 C205 N201 C259 2(4)
C206 C205 N201 C201 -56.8(12)
C257 C205 N201 C201 -112(2)
C206 C205 N201 C263 180.0(5)
C257 C205 N201 C263 125(2)
C206 C205 N201 C213 165(2)
C257 C205 N201 C213 110(3)
C206 C205 N201 C209 58.7(10)
C257 C205 N201 C209 4(4)
C106 C105 N101 C109 170.1(12)
C106 C105 N101 C113 -66.5(16)
C106 C105 N101 C101 49.6(17)
C110 C109 N101 C105 32.5(17)
C110 C109 N101 C113 -92.9(14)
C110 C109 N101 C101 155.3(12)
C114 C113 N101 C105 -64.9(16)
C114 C113 N101 C109 60.4(16)
C114 C113 N101 C101 174.5(13)
C102 C101 N101 C105 58.6(19)
C102 C101 N101 C109 -64.8(17)
C102 C101 N101 C113 180.0(15)
C310 C309 N301 C301 176.9(14)
C310 C309 N301 C313 56.2(18)
C310 C309 N301 C305 -61.4(17)
C302 C301 N301 C309 -177.2(14)
C302 C301 N301 C313 -55.9(18)
C302 C301 N301 C305 60.6(18)
C314 C313 N301 C309 60.6(17)
C314 C313 N301 C301 -58.7(16)
C314 C313 N301 C305 -178.3(13)
C306 C305 N301 C309 -60.5(17)
C306 C305 N301 C301 59.5(17)
C306 C305 N301 C313 178.8(13)
C406 C405 N401 C409 63.1(16)
C406 C405 N401 C401 -57.4(17)
C406 C405 N401 C413 -177.8(13)
C410 C409 N401 C405 176.1(13)
C410 C409 N401 C401 -61.2(17)
C410 C409 N401 C413 58.0(18)
C402 C401 N401 C405 -45.4(17)
C402 C401 N401 C409 -166.3(13)
C402 C401 N401 C413 74.2(16)
C414 C413 N401 C405 -59.6(17)
C414 C413 N401 C409 59.2(18)
C414 C413 N401 C401 178.1(14)
